data_7009337
loop_
_publ_author_name
'He, Zhicong'
'Chaimungkalanont, P. Jinny'
'Craig, Donald C.'
'Colbran, Stephen B.'

_publ_section_title
;
 Copper(II) complexes of 6-hydroxymethyl-substituted
 tris(2-pyridylmethyl)amine ligands
;
_journal_issue 9
_journal_name_full 'Journal of the Chemical Society, Dalton Transactions'
_journal_page_first 1419
_journal_paper_doi 10.1039/b000092m
_journal_year 2000
_chemical_formula_moiety 'C21 H24 Br0.43 Cl0.57 Cu N4 O3 1+,0.5(Br2.8 Cl1.2 Cu 2-)'
_chemical_formula_sum 'C21 H24 Br1.83 Cl1.18 Cu1.5 N4 O3'
_chemical_formula_weight 663.0
_space_group_IT_number 15
_symmetry_cell_setting monoclinic
_symmetry_space_group_name_Hall '-C 2yc'
_symmetry_space_group_name_H-M 'C 1 2/c 1'
_atom_type_scat_source 'International Tables for X-ray Crystallography, Vol. IV'
_audit_creation_method 'RAELSPUB and manual entry'
_cell_angle_alpha 90
_cell_angle_beta 90.77(1)
_cell_angle_gamma 90
_cell_formula_units_Z 8
_cell_length_a 16.310(4)
_cell_length_b 10.311(1)
_cell_length_c 28.039(6)
_cell_measurement_reflns_used 10
_cell_measurement_temperature 294
_cell_measurement_theta_max 20
_cell_measurement_theta_min 18
_cell_volume 4715.0(16)
_diffrn_measurement_device_type 'Nonius CAD-4'
_diffrn_measurement_method \w--2\q
_diffrn_radiation_type 'Cu K\a'
_diffrn_radiation_wavelength 1.54184
_diffrn_reflns_av_R_equivalents 0.013
_diffrn_reflns_limit_h_max 18
_diffrn_reflns_limit_h_min -18
_diffrn_reflns_limit_k_max 11
_diffrn_reflns_limit_k_min 0
_diffrn_reflns_limit_l_max 31
_diffrn_reflns_limit_l_min 0
_diffrn_reflns_number 3577
_diffrn_reflns_theta_max 60
_diffrn_standards_decay_% 0
_diffrn_standards_interval_time 30min
_diffrn_standards_number 1
_exptl_absorpt_coefficient_mu 6.934
_exptl_absorpt_correction_T_max 0.82
_exptl_absorpt_correction_T_min 0.53
_exptl_absorpt_correction_type analytical
_exptl_absorpt_process_details '(DeMeulenaer & Tompa, 1965)'
_exptl_crystal_density_diffrn 1.87
_exptl_crystal_density_method 'not measured'
_exptl_crystal_description needle
_exptl_crystal_F_000 2634.1
_exptl_crystal_size_max 0.20
_exptl_crystal_size_mid 0.06
_exptl_crystal_size_min 0.03
_refine_diff_density_max 0.68
_refine_diff_density_min -0.76
_refine_ls_extinction_method none
_refine_ls_goodness_of_fit_ref 1.36
_refine_ls_hydrogen_treatment noref
_refine_ls_number_parameters 297
_refine_ls_number_reflns 2291
_refine_ls_R_factor_gt 0.026
_refine_ls_shift/su_max 0.006
_refine_ls_structure_factor_coef F
_refine_ls_weighting_details 'w = 1/[\s^2^(F) + 0.0016F^2^]'
_refine_ls_weighting_scheme calc
_refine_ls_wR_factor_ref 0.038
_reflns_number_gt 2291
_reflns_number_total 3497
_reflns_threshold_expression I>3\s(I)
_cod_data_source_file b000092m.txt
_cod_data_source_block COMPOUND5
_cod_original_cell_volume 4715(2)
_cod_original_sg_symbol_H-M 'C 2/c'
_cod_database_code 7009337

loop_
_symmetry_equiv_pos_site_id
_symmetry_equiv_pos_as_xyz
1 x,y,z
2 x,-y,1/2+z
3 -x,-y,-z
4 -x,y,1/2-z
5 1/2+x,1/2+y,z
6 1/2+x,1/2-y,1/2+z
7 1/2-x,1/2-y,-z
8 1/2-x,1/2+y,1/2-z

loop_
_atom_site_label
_atom_site_fract_x
_atom_site_fract_y
_atom_site_fract_z
_atom_site_U_iso_or_equiv
_atom_site_adp_type
_atom_site_type_symbol
_atom_site_occupancy
Cu1 0.24821(4) 0.47280(6) 0.08095(2) 0.0390(2) Uani Cu ?
Br/Cl1 0.21815(5) 0.56154(8) 0.00694(3) 0.0495(3) Uani Br/Cl1 ?
O1 0.1860(2) 0.3004(3) 0.0693(1) 0.0375(8) Uani O ?
O2 0.0405(2) 0.4007(3) 0.0815(1) 0.0452(8) Uani O ?
O3 0.4401(2) 0.0843(3) 0.0315(1) 0.056(1) Uani O ?
N1 0.2732(2) 0.3848(3) 0.1398(1) 0.0321(9) Uani N ?
N2 0.1456(2) 0.5985(3) 0.1227(1) 0.0383(9) Uani N ?
N3 0.3983(2) 0.4179(4) 0.0653(1) 0.0386(9) Uani N ?
N4 0.3148(2) 0.6236(4) 0.1106(1) 0.0386(9) Uani N ?
C1 0.3387(3) 0.5862(5) 0.1606(2) 0.044(1) Uani C ?
C2 0.3198(3) 0.4472(5) 0.1722(2) 0.036(1) Uani C ?
C3 0.3470(3) 0.3845(5) 0.2131(2) 0.046(1) Uani C ?
C4 0.3249(3) 0.2557(5) 0.2193(2) 0.050(1) Uani C ?
C5 0.2773(3) 0.1925(5) 0.1856(2) 0.045(1) Uani C ?
C6 0.2518(3) 0.2620(4) 0.1459(2) 0.035(1) Uani C ?
C7 0.1988(3) 0.2072(5) 0.1063(2) 0.040(1) Uani C ?
C8 0.2627(3) 0.7425(4) 0.1109(2) 0.044(1) Uani C ?
C9 0.1784(3) 0.7162(4) 0.1315(2) 0.038(1) Uani C ?
C10 0.1374(3) 0.8123(5) 0.1561(2) 0.044(1) Uani C ?
C11 0.0587(3) 0.7878(5) 0.1718(2) 0.049(1) Uani C ?
C12 0.0251(3) 0.6667(5) 0.1628(2) 0.046(1) Uani C ?
C13 0.0696(3) 0.5753(4) 0.1386(2) 0.038(1) Uani C ?
C14 0.0353(3) 0.4431(5) 0.1299(2) 0.049(1) Uani C ?
C15 0.3875(3) 0.6509(5) 0.0808(2) 0.044(1) Uani C ?
C16 0.4379(3) 0.5315(5) 0.0702(2) 0.042(1) Uani C ?
C17 0.5213(3) 0.5444(5) 0.0624(2) 0.043(1) Uani C ?
C18 0.5649(3) 0.4360(6) 0.0493(2) 0.049(1) Uani C ?
C19 0.5256(3) 0.3180(5) 0.0446(2) 0.044(1) Uani C ?
C20 0.4421(3) 0.3139(5) 0.0530(2) 0.036(1) Uani C ?
C21 0.3937(3) 0.1902(5) 0.0509(2) 0.048(1) Uani C ?
Cu2 0.00000 0.27027(9) 0.25000 0.0391(3) Uani Cu ?
Br/Cl2 0.11328(4) 0.41109(6) 0.26244(2) 0.0629(3) Uani Br/Cl2 ?
Br/Cl3 0.05824(5) 0.12279(7) 0.19811(3) 0.0469(3) Uani Br/Cl3 ?
HO1 0.1285 0.3335 0.0672 0.038 Uani H ?
HO2 0.0173 0.4722 0.0613 0.045 Uani H ?
HO3 0.3952 0.0184 0.0322 0.056 Uani H ?
H1C1 0.3084 0.6431 0.1833 0.044 Uani H ?
H2C1 0.3990 0.6003 0.1649 0.044 Uani H ?
HC3 0.3815 0.4307 0.2375 0.046 Uani H ?
HC4 0.3436 0.2082 0.2486 0.050 Uani H ?
HC5 0.2618 0.0994 0.1897 0.045 Uani H ?
H1C7 0.1446 0.1815 0.1196 0.040 Uani H ?
H2C7 0.2264 0.1291 0.0927 0.040 Uani H ?
H1C8 0.2556 0.7743 0.0774 0.044 Uani H ?
H2C8 0.2907 0.8106 0.1305 0.044 Uani H ?
HC10 0.1641 0.8981 0.1623 0.044 Uani H ?
HC11 0.0271 0.8555 0.1893 0.049 Uani H ?
HC12 -0.0315 0.6459 0.1737 0.046 Uani H ?
H1C14 -0.0238 0.4435 0.1391 0.049 Uani H ?
H2C14 0.0661 0.3801 0.1505 0.049 Uani H ?
H1C15 0.4232 0.7148 0.0981 0.044 Uani H ?
H2C15 0.3681 0.6892 0.0499 0.044 Uani H ?
HC17 0.5490 0.6303 0.0661 0.043 Uani H ?
HC18 0.6250 0.4428 0.0433 0.049 Uani H ?
HC19 0.5564 0.2381 0.0354 0.044 Uani H ?
H1C21 0.3439 0.2043 0.0304 0.048 Uani H ?
H2C21 0.3767 0.1668 0.0839 0.048 Uani H ?

loop_
_atom_site_aniso_label
_atom_site_aniso_U_11
_atom_site_aniso_U_22
_atom_site_aniso_U_33
_atom_site_aniso_U_12
_atom_site_aniso_U_13
_atom_site_aniso_U_23
_atom_site_aniso_type_symbol
Cu1 0.0434(4) 0.0374(4) 0.0358(4) -0.0119(3) -0.0097(3) 0.0022(3) Cu
Br/Cl1 0.0522(5) 0.0539(5) 0.0422(5) -0.0135(4) -0.0087(4) 0.0093(4) Br/Cl1
O1 0.041(2) 0.036(2) 0.034(2) -0.009(1) -0.010(2) 0.001(2) O
O2 0.040(2) 0.048(2) 0.048(2) -0.007(2) -0.003(2) -0.004(2) O
O3 0.051(2) 0.053(2) 0.063(3) 0.010(2) -0.002(2) -0.012(2) O
N1 0.028(2) 0.034(2) 0.034(2) -0.001(2) -0.005(2) -0.003(2) N
N2 0.042(2) 0.034(2) 0.039(2) -0.002(2) -0.001(2) -0.001(2) N
N3 0.032(2) 0.045(2) 0.038(2) -0.007(2) -0.002(2) -0.004(2) N
N4 0.037(2) 0.035(2) 0.044(3) -0.007(2) -0.002(2) -0.001(2) N
C1 0.049(3) 0.042(3) 0.041(3) -0.005(2) -0.014(3) -0.001(2) C
C2 0.030(2) 0.042(3) 0.036(3) -0.002(2) -0.001(2) -0.003(2) C
C3 0.043(3) 0.056(3) 0.038(3) -0.001(3) -0.009(2) -0.003(3) C
C4 0.053(3) 0.054(3) 0.044(3) 0.005(3) -0.011(3) 0.010(3) C
C5 0.043(3) 0.042(3) 0.049(3) 0.001(2) -0.006(2) 0.006(3) C
C6 0.029(2) 0.037(3) 0.040(3) -0.001(2) 0.002(2) -0.001(2) C
C7 0.038(3) 0.040(3) 0.040(3) -0.006(2) -0.004(2) 0.001(2) C
C8 0.043(3) 0.033(3) 0.055(3) -0.001(2) -0.001(3) 0.002(2) C
C9 0.040(3) 0.037(3) 0.038(3) -0.003(2) -0.008(2) 0.002(2) C
C10 0.051(3) 0.038(3) 0.043(3) 0.000(2) -0.007(2) -0.008(3) C
C11 0.056(3) 0.048(3) 0.042(3) 0.010(3) -0.002(3) -0.009(3) C
C12 0.044(3) 0.048(3) 0.045(3) 0.003(3) 0.000(2) -0.004(3) C
C13 0.039(3) 0.040(3) 0.033(3) -0.003(2) -0.002(2) 0.003(2) C
C14 0.049(3) 0.046(3) 0.052(3) -0.006(3) 0.012(3) -0.003(3) C
C15 0.035(3) 0.039(3) 0.058(4) -0.009(2) 0.002(2) -0.002(2) C
C16 0.035(3) 0.052(3) 0.038(3) -0.013(2) -0.006(2) -0.002(2) C
C17 0.034(3) 0.052(3) 0.041(3) -0.010(2) -0.008(2) 0.002(3) C
C18 0.033(3) 0.074(4) 0.041(3) -0.006(3) -0.004(2) 0.006(3) C
C19 0.038(3) 0.060(3) 0.035(3) 0.003(3) -0.001(2) 0.003(3) C
C20 0.035(3) 0.044(3) 0.029(3) -0.004(2) -0.004(2) -0.001(2) C
C21 0.046(3) 0.047(3) 0.052(4) -0.001(3) 0.005(3) -0.011(3) C
Cu2 0.0382(6) 0.0345(5) 0.0447(6) 0.0000 0.0005(4) 0.0000 Cu
Br/Cl2 0.0566(4) 0.0546(4) 0.0776(5) -0.0189(3) 0.0037(3) -0.0135(3) Br/Cl2
Br/Cl3 0.0476(5) 0.0432(5) 0.0501(6) 0.0025(4) 0.0092(4) -0.0062(4) Br/Cl3

loop_
_atom_type_symbol
_atom_type_description
Br/Cl1 0.43Br+0.57Cl
Br/Cl2 0.97Br+0.03Cl
Br/Cl3 0.43Br+0.57Cl

loop_
_geom_angle_atom_site_label_1
_geom_angle_atom_site_label_2
_geom_angle_atom_site_label_3
_geom_angle
_geom_angle_site_symmetry_1
_geom_angle_site_symmetry_2
_geom_angle_site_symmetry_3
_geom_angle_publ_flag
Br/Cl1 Cu1 O1 95.8(1) 1_555 1_555 1_555 no
Br/Cl1 Cu1 N1 175.1(1) 1_555 1_555 1_555 no
Br/Cl1 Cu1 N2 94.7(1) 1_555 1_555 1_555 no
Br/Cl1 Cu1 N3 97.2(1) 1_555 1_555 1_555 no
Br/Cl1 Cu1 N4 99.6(1) 1_555 1_555 1_555 no
O1 Cu1 N1 80.1(1) 1_555 1_555 1_555 no
O1 Cu1 N2 101.2(1) 1_555 1_555 1_555 no
O1 Cu1 N3 104.5(1) 1_555 1_555 1_555 no
O1 Cu1 N4 164.5(1) 1_555 1_555 1_555 no
N1 Cu1 N2 88.8(1) 1_555 1_555 1_555 no
N1 Cu1 N3 81.4(1) 1_555 1_555 1_555 no
N1 Cu1 N4 84.6(1) 1_555 1_555 1_555 no
N2 Cu1 N3 150.2(1) 1_555 1_555 1_555 no
N2 Cu1 N4 76.5(1) 1_555 1_555 1_555 no
N3 Cu1 N4 74.7(1) 1_555 1_555 1_555 no
Cu1 O1 C7 113.4(2) 1_555 1_555 1_555 no
Cu1 N1 C2 117.8(3) 1_555 1_555 1_555 no
Cu1 N1 C6 120.6(3) 1_555 1_555 1_555 no
C2 N1 C6 121.2(4) 1_555 1_555 1_555 no
Cu1 N2 C9 107.1(3) 1_555 1_555 1_555 no
Cu1 N2 C13 135.1(3) 1_555 1_555 1_555 no
C9 N2 C13 117.7(4) 1_555 1_555 1_555 no
Cu1 N3 C16 104.5(3) 1_555 1_555 1_555 no
Cu1 N3 C20 137.7(3) 1_555 1_555 1_555 no
C16 N3 C20 117.8(4) 1_555 1_555 1_555 no
Cu1 N4 C1 108.1(3) 1_555 1_555 1_555 no
Cu1 N4 C8 108.9(3) 1_555 1_555 1_555 no
Cu1 N4 C15 109.6(3) 1_555 1_555 1_555 no
C1 N4 C8 110.3(4) 1_555 1_555 1_555 no
C1 N4 C15 112.0(3) 1_555 1_555 1_555 no
C8 N4 C15 107.9(4) 1_555 1_555 1_555 no
N4 C1 C2 113.3(4) 1_555 1_555 1_555 no
N1 C2 C1 115.3(4) 1_555 1_555 1_555 no
N1 C2 C3 120.7(4) 1_555 1_555 1_555 no
C1 C2 C3 124.0(4) 1_555 1_555 1_555 no
C2 C3 C4 118.0(4) 1_555 1_555 1_555 no
C3 C4 C5 120.8(5) 1_555 1_555 1_555 no
C4 C5 C6 117.9(4) 1_555 1_555 1_555 no
N1 C6 C5 121.5(4) 1_555 1_555 1_555 no
N1 C6 C7 114.3(4) 1_555 1_555 1_555 no
C5 C6 C7 124.2(4) 1_555 1_555 1_555 no
O1 C7 C6 111.1(4) 1_555 1_555 1_555 no
N4 C8 C9 111.9(4) 1_555 1_555 1_555 no
N2 C9 C8 116.7(4) 1_555 1_555 1_555 no
N2 C9 C10 122.9(4) 1_555 1_555 1_555 no
C8 C9 C10 120.4(4) 1_555 1_555 1_555 no
C9 C10 C11 118.9(4) 1_555 1_555 1_555 no
C10 C11 C12 118.1(4) 1_555 1_555 1_555 no
C11 C12 C13 119.9(5) 1_555 1_555 1_555 no
N2 C13 C12 122.5(4) 1_555 1_555 1_555 no
N2 C13 C14 117.0(4) 1_555 1_555 1_555 no
C12 C13 C14 120.5(4) 1_555 1_555 1_555 no
O2 C14 C13 114.0(4) 1_555 1_555 1_555 no
N4 C15 C16 113.4(4) 1_555 1_555 1_555 no
N3 C16 C15 117.9(4) 1_555 1_555 1_555 no
N3 C16 C17 122.6(5) 1_555 1_555 1_555 no
C15 C16 C17 119.4(4) 1_555 1_555 1_555 no
C16 C17 C18 118.4(4) 1_555 1_555 1_555 no
C17 C18 C19 120.1(4) 1_555 1_555 1_555 no
C18 C19 C20 117.7(5) 1_555 1_555 1_555 no
N3 C20 C19 123.4(4) 1_555 1_555 1_555 no
N3 C20 C21 114.2(4) 1_555 1_555 1_555 no
C19 C20 C21 122.4(4) 1_555 1_555 1_555 no
O3 C21 C20 112.4(4) 1_555 1_555 1_555 no
Br/Cl2 Cu2 Br/Cl3 99.7(1) 1_555 1_555 1_555 no

loop_
_geom_bond_atom_site_label_1
_geom_bond_atom_site_label_2
_geom_bond_distance
_geom_bond_site_symmetry_1
_geom_bond_site_symmetry_2
_geom_bond_publ_flag
Cu1 Br/Cl1 2.314(1) 1_555 1_555 no
Cu1 O1 2.070(3) 1_555 1_555 no
Cu1 N1 1.921(4) 1_555 1_555 no
Cu1 N2 2.429(4) 1_555 1_555 no
Cu1 N3 2.556(4) 1_555 1_555 no
Cu1 N4 2.066(4) 1_555 1_555 no
O1 C7 1.427(5) 1_555 1_555 no
O2 C14 1.430(6) 1_555 1_555 no
O3 C21 1.438(6) 1_555 1_555 no
N1 C2 1.340(5) 1_555 1_555 no
N1 C6 1.326(5) 1_555 1_555 no
N2 C9 1.347(5) 1_555 1_555 no
N2 C13 1.345(6) 1_555 1_555 no
N3 C16 1.344(6) 1_555 1_555 no
N3 C20 1.336(6) 1_555 1_555 no
N4 C1 1.501(6) 1_555 1_555 no
N4 C8 1.492(6) 1_555 1_555 no
N4 C15 1.485(6) 1_555 1_555 no
C1 C2 1.502(6) 1_555 1_555 no
C2 C3 1.385(6) 1_555 1_555 no
C3 C4 1.388(7) 1_555 1_555 no
C4 C5 1.378(7) 1_555 1_555 no
C5 C6 1.383(6) 1_555 1_555 no
C6 C7 1.507(6) 1_555 1_555 no
C8 C9 1.523(6) 1_555 1_555 no
C9 C10 1.385(6) 1_555 1_555 no
C10 C11 1.387(6) 1_555 1_555 no
C11 C12 1.386(7) 1_555 1_555 no
C12 C13 1.374(6) 1_555 1_555 no
C13 C14 1.493(6) 1_555 1_555 no
C15 C16 1.512(6) 1_555 1_555 no
C16 C17 1.386(6) 1_555 1_555 no
C17 C18 1.377(7) 1_555 1_555 no
C18 C19 1.380(7) 1_555 1_555 no
C19 C20 1.387(6) 1_555 1_555 no
C20 C21 1.501(6) 1_555 1_555 no
Cu2 Br/Cl2 2.372(1) 1_555 1_555 no
Cu2 Br/Cl3 2.317(1) 1_555 1_555 no
